data_1520470
loop_
_publ_author_name
'Fletcher, Nicholas C.'
'Montgomery, Heather'
'Horton, Peter N.'
'Hursthouse, Michael B.'

_publ_section_title
;
 C17H15BrClN2O3Re
;
_journal_name_full 'Crystal Structure Report Archive'
_journal_page_first 1260
_journal_year 2010
_chemical_formula_sum 'C17 H15 Br Cl N2 O3 Re'
_chemical_formula_weight 596.87
_space_group_IT_number 14
_symmetry_cell_setting monoclinic
_symmetry_space_group_name_Hall '-P 2ybc'
_symmetry_space_group_name_H-M 'P 1 21/c 1'
_atom_sites_solution_hydrogens geom
_atom_sites_solution_primary direct
_atom_sites_solution_secondary difmap
_cell_angle_alpha 90.00
_cell_angle_beta 92.572(2)
_cell_angle_gamma 90.00
_cell_formula_units_Z 4
_cell_length_a 8.5959(2)
_cell_length_b 13.7519(4)
_cell_length_c 15.1599(5)
_cell_measurement_reflns_used 4150
_cell_measurement_temperature 120(2)
_cell_measurement_theta_max 27.485
_cell_measurement_theta_min 2.910
_cell_volume 1790.25(9)
_computing_cell_refinement 'DENZO (Otwinowski & Minor, 1997) & COLLECT (Hooft, R.W.W., 1998)'
_computing_data_collection 'COLLECT (Hooft, R.W.W., 1998)'
_computing_data_reduction 'DENZO (Otwinowski & Minor, 1997) & COLLECT (Hooft, R.W.W., 1998)'
_computing_molecular_graphics 'ORTEP3 for Windows (Farrugia, 1997)'
_computing_publication_material 'WinGX (Farrugia, 1999)'
_computing_structure_refinement 'SHELXL-97 (Sheldrick, 2008)'
_computing_structure_solution 'SHELXS-97 (Sheldrick, 2008)'
_diffrn_ambient_temperature 120(2)
_diffrn_detector_area_resol_mean 9.091
_diffrn_measured_fraction_theta_full 0.998
_diffrn_measured_fraction_theta_max 0.998
_diffrn_measurement_device_type 'Bruker-Nonius Roper CCD camera on \k-goniostat'
_diffrn_measurement_method '\f & \w scans'
_diffrn_radiation_monochromator graphite
_diffrn_radiation_source 'Bruker-Nonius FR591 rotating anode'
_diffrn_radiation_type MoK\a
_diffrn_radiation_wavelength 0.71073
_diffrn_reflns_av_R_equivalents 0.0449
_diffrn_reflns_av_sigmaI/netI 0.0378
_diffrn_reflns_limit_h_max 9
_diffrn_reflns_limit_h_min -11
_diffrn_reflns_limit_k_max 17
_diffrn_reflns_limit_k_min -17
_diffrn_reflns_limit_l_max 19
_diffrn_reflns_limit_l_min -18
_diffrn_reflns_number 20565
_diffrn_reflns_theta_full 27.48
_diffrn_reflns_theta_max 27.48
_diffrn_reflns_theta_min 3.25
_exptl_absorpt_coefficient_mu 9.187
_exptl_absorpt_correction_T_max 0.4919
_exptl_absorpt_correction_T_min 0.1986
_exptl_absorpt_correction_type multi-scan
_exptl_absorpt_process_details 'SADABS 2007/2 (Sheldrick, G.M., 2007)'
_exptl_crystal_colour Yellow
_exptl_crystal_density_diffrn 2.215
_exptl_crystal_density_method 'not measured'
_exptl_crystal_description 'Cut Blade'
_exptl_crystal_F_000 1128
_exptl_crystal_size_max 0.26
_exptl_crystal_size_mid 0.13
_exptl_crystal_size_min 0.09
_refine_diff_density_max 1.220
_refine_diff_density_min -1.402
_refine_diff_density_rms 0.159
_refine_ls_extinction_coef 0.00109(15)
_refine_ls_extinction_expression Fc^*^=kFc[1+0.001xFc^2^\l^3^/sin(2\q)]^-1/4^
_refine_ls_extinction_method SHELXL
_refine_ls_goodness_of_fit_ref 1.074
_refine_ls_hydrogen_treatment constr
_refine_ls_matrix_type full
_refine_ls_number_parameters 255
_refine_ls_number_reflns 4090
_refine_ls_number_restraints 45
_refine_ls_restrained_S_all 1.071
_refine_ls_R_factor_all 0.0441
_refine_ls_R_factor_gt 0.0334
_refine_ls_shift/su_max 0.001
_refine_ls_shift/su_mean 0.000
_refine_ls_structure_factor_coef Fsqd
_refine_ls_weighting_details 'calc w=1/[\s^2^(Fo^2^)+(0.0251P)^2^+8.9538P] where P=(Fo^2^+2Fc^2^)/3'
_refine_ls_weighting_scheme calc
_refine_ls_wR_factor_gt 0.0734
_refine_ls_wR_factor_ref 0.0774
_reflns_number_gt 3471
_reflns_number_total 4090
_reflns_threshold_expression >2sigma(I)
_cod_data_source_file eCrystal-1260.cif
_cod_data_source_block 2010src0036
_cod_depositor_comments
;
Citation :
Fletcher, Nicholas C. and Montgomery, Heather and 
Horton, Peter N. and Hursthouse, Michael B. (2010) 
University of Southampton, Crystal Structure Report Archive. 
(doi:10.5258/ecrystals/1260)

More at:
http://ecrystals.chem.soton.ac.uk/1260/
;
_cod_original_sg_symbol_H-M P2(1)/c
_cod_database_code 1520470

loop_
_symmetry_equiv_pos_as_xyz
'x, y, z'
'-x, y+1/2, -z+1/2'
'-x, -y, -z'
'x, -y-1/2, z-1/2'

loop_
_atom_site_label
_atom_site_type_symbol
_atom_site_fract_x
_atom_site_fract_y
_atom_site_fract_z
_atom_site_U_iso_or_equiv
_atom_site_adp_type
_atom_site_occupancy
_atom_site_symmetry_multiplicity
_atom_site_calc_flag
_atom_site_refinement_flags
_atom_site_disorder_assembly
_atom_site_disorder_group
Re1 Re 0.83900(2) 0.536010(14) 0.188629(15) 0.02480(10) Uani 1 1 d D . .
C1 C 0.5911(7) 0.7034(4) 0.1901(4) 0.0319(13) Uani 1 1 d . . .
H1 H 0.6757 0.7410 0.2137 0.038 Uiso 1 1 calc R A .
C2 C 0.4462(8) 0.7473(4) 0.1783(4) 0.0394(15) Uani 1 1 d . A .
H2 H 0.4314 0.8133 0.1943 0.047 Uiso 1 1 calc R . .
C3 C 0.3238(7) 0.6925(5) 0.1427(4) 0.0396(15) Uani 1 1 d . . .
H3 H 0.2240 0.7211 0.1325 0.047 Uiso 1 1 calc R A .
C4 C 0.3478(6) 0.5965(5) 0.1221(4) 0.0337(13) Uani 1 1 d . A .
H4 H 0.2641 0.5581 0.0983 0.040 Uiso 1 1 calc R . .
C5 C 0.4946(6) 0.5558(4) 0.1360(4) 0.0285(12) Uani 1 1 d . . .
C6 C 0.5318(6) 0.4537(4) 0.1145(4) 0.0254(11) Uani 1 1 d . A .
C7 C 0.4225(6) 0.3865(5) 0.0835(4) 0.0336(13) Uani 1 1 d . . .
H7 H 0.3163 0.4050 0.0754 0.040 Uiso 1 1 calc R A .
C8 C 0.4672(7) 0.2933(5) 0.0643(4) 0.0351(14) Uani 1 1 d . A .
H8 H 0.3916 0.2469 0.0444 0.042 Uiso 1 1 calc R . .
C9 C 0.6233(7) 0.2668(4) 0.0741(4) 0.0312(12) Uani 1 1 d . . .
C10 C 0.7271(6) 0.3372(4) 0.1057(4) 0.0265(12) Uani 1 1 d . A .
H10 H 0.8340 0.3204 0.1134 0.032 Uiso 1 1 calc R . .
C11 C 0.6781(7) 0.1665(4) 0.0516(4) 0.0353(14) Uani 1 1 d . A .
H11A H 0.7915 0.1684 0.0430 0.042 Uiso 1 1 calc R . .
H11B H 0.6258 0.1457 -0.0048 0.042 Uiso 1 1 calc R . .
C12 C 0.6452(7) 0.0921(4) 0.1228(4) 0.0392(14) Uani 1 1 d . . .
H12A H 0.5340 0.0967 0.1367 0.047 Uiso 1 1 calc R A .
H12B H 0.7079 0.1089 0.1770 0.047 Uiso 1 1 calc R . .
C13 C 0.6810(8) -0.0133(4) 0.0977(5) 0.0412(15) Uani 1 1 d . A .
H13A H 0.6630 -0.0561 0.1488 0.049 Uiso 1 1 calc R . .
H13B H 0.6085 -0.0336 0.0485 0.049 Uiso 1 1 calc R . .
C14 C 0.8425(7) -0.0260(4) 0.0708(5) 0.0383(15) Uani 1 1 d . . .
H14A H 0.9152 -0.0001 0.1176 0.046 Uiso 1 1 calc R A .
H14B H 0.8578 0.0114 0.0161 0.046 Uiso 1 1 calc R . .
N1 N 0.6168(5) 0.6096(3) 0.1695(3) 0.0259(10) Uani 1 1 d . A .
N2 N 0.6836(5) 0.4284(3) 0.1261(3) 0.0229(9) Uani 1 1 d . A .
Br1 Br 0.88974(8) -0.16355(5) 0.05028(5) 0.04458(18) Uani 1 1 d . A .
C21 C 1.0220(6) 0.4562(4) 0.2024(4) 0.0296(12) Uani 1 1 d D A .
O21 O 1.1316(4) 0.4077(3) 0.2095(3) 0.0364(10) Uani 1 1 d . . .
C31 C 0.9505(7) 0.6397(4) 0.2485(4) 0.0325(13) Uani 1 1 d D A .
O31 O 1.0153(5) 0.7014(3) 0.2858(3) 0.0474(12) Uani 1 1 d . . .
C41 C 0.907(2) 0.5844(13) 0.0770(8) 0.025(3) Uani 0.735(13) 1 d PDU A 1
O41 O 0.9580(10) 0.6132(6) 0.0141(6) 0.0331(16) Uani 0.735(13) 1 d PU A 1
Cl41 Cl 0.9185(12) 0.5895(8) 0.0456(5) 0.020(2) Uani 0.265(13) 1 d PDU A 2
C51 C 0.770(3) 0.487(2) 0.3009(14) 0.017(4) Uani 0.265(13) 1 d PDU A 2
O51 O 0.734(2) 0.4685(15) 0.3646(16) 0.016(3) Uani 0.265(13) 1 d PU A 2
Cl51 Cl 0.7360(3) 0.47879(18) 0.32759(19) 0.0240(10) Uani 0.735(13) 1 d PDU A 1

loop_
_atom_site_aniso_label
_atom_site_aniso_U_11
_atom_site_aniso_U_22
_atom_site_aniso_U_33
_atom_site_aniso_U_23
_atom_site_aniso_U_13
_atom_site_aniso_U_12
Re1 0.02141(13) 0.01796(13) 0.03489(16) -0.00222(9) -0.00024(8) -0.00062(8)
C1 0.034(3) 0.020(3) 0.042(4) 0.000(2) 0.012(3) 0.003(2)
C2 0.048(4) 0.027(3) 0.045(4) 0.009(3) 0.019(3) 0.014(3)
C3 0.035(3) 0.041(4) 0.043(4) 0.015(3) 0.009(3) 0.017(3)
C4 0.025(3) 0.040(3) 0.037(3) 0.008(3) 0.003(2) 0.006(2)
C5 0.027(3) 0.028(3) 0.030(3) 0.008(2) 0.005(2) 0.006(2)
C6 0.025(3) 0.029(3) 0.023(3) 0.003(2) 0.003(2) 0.001(2)
C7 0.021(3) 0.042(3) 0.037(3) -0.004(3) 0.000(2) -0.006(2)
C8 0.026(3) 0.040(3) 0.039(4) -0.006(3) 0.001(2) -0.008(2)
C9 0.040(3) 0.025(3) 0.029(3) -0.002(2) 0.003(2) -0.004(2)
C10 0.026(3) 0.024(3) 0.029(3) -0.001(2) -0.003(2) -0.001(2)
C11 0.042(3) 0.026(3) 0.037(4) 0.001(3) 0.004(3) -0.005(3)
C12 0.040(3) 0.032(3) 0.046(4) 0.003(3) 0.005(3) -0.001(3)
C13 0.041(4) 0.028(3) 0.054(4) 0.003(3) -0.005(3) -0.005(3)
C14 0.040(3) 0.022(3) 0.052(4) 0.003(3) -0.002(3) -0.001(2)
N1 0.024(2) 0.022(2) 0.032(3) 0.0021(19) 0.0033(18) 0.0004(18)
N2 0.022(2) 0.019(2) 0.027(2) 0.0011(18) 0.0021(18) -0.0009(17)
Br1 0.0408(4) 0.0294(3) 0.0632(5) -0.0012(3) -0.0014(3) -0.0021(3)
C21 0.027(3) 0.025(3) 0.036(3) -0.001(2) 0.000(2) -0.008(2)
O21 0.025(2) 0.031(2) 0.054(3) 0.003(2) 0.0003(18) 0.0060(18)
C31 0.030(3) 0.028(3) 0.039(4) 0.002(3) -0.001(3) 0.003(2)
O31 0.047(3) 0.030(2) 0.063(3) -0.011(2) -0.011(2) -0.006(2)
C41 0.018(4) 0.021(4) 0.035(7) 0.000(6) 0.010(6) 0.001(3)
O41 0.031(4) 0.032(4) 0.037(5) 0.005(3) 0.003(3) 0.001(3)
Cl41 0.019(4) 0.023(3) 0.021(6) 0.006(4) 0.010(4) -0.002(2)
C51 0.018(7) 0.018(7) 0.015(8) -0.002(7) 0.010(6) 0.003(6)
O51 0.011(5) 0.016(6) 0.022(8) -0.003(7) 0.013(6) -0.005(4)
Cl51 0.0259(13) 0.0256(12) 0.021(3) 0.0045(15) 0.0049(14) -0.0022(10)

loop_
_atom_type_symbol
_atom_type_description
_atom_type_scat_dispersion_real
_atom_type_scat_dispersion_imag
_atom_type_scat_source
C C 0.0033 0.0016 'International Tables Vol C Tables 4.2.6.8 and 6.1.1.4'
H H 0.0000 0.0000 'International Tables Vol C Tables 4.2.6.8 and 6.1.1.4'
N N 0.0061 0.0033 'International Tables Vol C Tables 4.2.6.8 and 6.1.1.4'
O O 0.0106 0.0060 'International Tables Vol C Tables 4.2.6.8 and 6.1.1.4'
Br Br -0.2901 2.4595 'International Tables Vol C Tables 4.2.6.8 and 6.1.1.4'
Re Re -1.0185 7.2310 'International Tables Vol C Tables 4.2.6.8 and 6.1.1.4'
Cl Cl 0.1484 0.1585 'International Tables Vol C Tables 4.2.6.8 and 6.1.1.4'

loop_
_geom_angle_atom_site_label_1
_geom_angle_atom_site_label_2
_geom_angle_atom_site_label_3
_geom_angle
_geom_angle_site_symmetry_1
_geom_angle_site_symmetry_3
C21 Re1 C31 89.1(2) . .
C21 Re1 C41 90.7(6) . .
C31 Re1 C41 89.7(6) . .
C21 Re1 C51 89.2(9) . .
C31 Re1 C51 90.6(10) . .
C41 Re1 C51 179.7(11) . .
C21 Re1 N1 172.90(19) . .
C31 Re1 N1 97.7(2) . .
C41 Re1 N1 91.2(6) . .
C51 Re1 N1 88.8(9) . .
C21 Re1 N2 98.2(2) . .
C31 Re1 N2 172.1(2) . .
C41 Re1 N2 93.2(5) . .
C51 Re1 N2 86.5(10) . .
N1 Re1 N2 74.91(16) . .
C21 Re1 Cl41 90.5(3) . .
C31 Re1 Cl41 92.5(3) . .
C41 Re1 Cl41 2.8(7) . .
C51 Re1 Cl41 176.9(10) . .
N1 Re1 Cl41 91.2(3) . .
N2 Re1 Cl41 90.5(3) . .
C21 Re1 Cl51 92.80(19) . .
C31 Re1 Cl51 91.37(19) . .
C41 Re1 Cl51 176.3(6) . .
C51 Re1 Cl51 3.7(9) . .
N1 Re1 Cl51 85.12(13) . .
N2 Re1 Cl51 85.28(13) . .
Cl41 Re1 Cl51 175.0(3) . .
N1 C1 C2 122.8(6) . .
N1 C1 H1 118.6 . .
C2 C1 H1 118.6 . .
C3 C2 C1 118.4(6) . .
C3 C2 H2 120.8 . .
C1 C2 H2 120.8 . .
C4 C3 C2 119.5(6) . .
C4 C3 H3 120.2 . .
C2 C3 H3 120.2 . .
C3 C4 C5 119.8(6) . .
C3 C4 H4 120.1 . .
C5 C4 H4 120.1 . .
N1 C5 C4 121.2(5) . .
N1 C5 C6 115.2(5) . .
C4 C5 C6 123.6(6) . .
N2 C6 C7 120.5(5) . .
N2 C6 C5 115.6(5) . .
C7 C6 C5 123.9(5) . .
C8 C7 C6 120.2(5) . .
C8 C7 H7 119.9 . .
C6 C7 H7 119.9 . .
C7 C8 C9 119.9(5) . .
C7 C8 H8 120.0 . .
C9 C8 H8 120.0 . .
C10 C9 C8 117.1(5) . .
C10 C9 C11 121.1(5) . .
C8 C9 C11 121.8(5) . .
N2 C10 C9 123.2(5) . .
N2 C10 H10 118.4 . .
C9 C10 H10 118.4 . .
C9 C11 C12 112.7(5) . .
C9 C11 H11A 109.0 . .
C12 C11 H11A 109.0 . .
C9 C11 H11B 109.0 . .
C12 C11 H11B 109.0 . .
H11A C11 H11B 107.8 . .
C11 C12 C13 114.5(5) . .
C11 C12 H12A 108.6 . .
C13 C12 H12A 108.6 . .
C11 C12 H12B 108.6 . .
C13 C12 H12B 108.6 . .
H12A C12 H12B 107.6 . .
C14 C13 C12 112.5(5) . .
C14 C13 H13A 109.1 . .
C12 C13 H13A 109.1 . .
C14 C13 H13B 109.1 . .
C12 C13 H13B 109.1 . .
H13A C13 H13B 107.8 . .
C13 C14 Br1 111.2(4) . .
C13 C14 H14A 109.4 . .
Br1 C14 H14A 109.4 . .
C13 C14 H14B 109.4 . .
Br1 C14 H14B 109.4 . .
H14A C14 H14B 108.0 . .
C1 N1 C5 118.3(5) . .
C1 N1 Re1 124.6(4) . .
C5 N1 Re1 117.1(3) . .
C10 N2 C6 119.0(5) . .
C10 N2 Re1 124.0(3) . .
C6 N2 Re1 116.8(3) . .
O21 C21 Re1 179.1(5) . .
O31 C31 Re1 178.6(6) . .
O41 C41 Re1 174.9(16) . .
O51 C51 Re1 173(3) . .

loop_
_geom_bond_atom_site_label_1
_geom_bond_atom_site_label_2
_geom_bond_distance
_geom_bond_site_symmetry_2
Re1 C21 1.922(6) .
Re1 C31 1.923(6) .
Re1 C41 1.934(11) .
Re1 C51 1.949(15) .
Re1 N1 2.169(4) .
Re1 N2 2.181(4) .
Re1 Cl41 2.417(8) .
Re1 Cl51 2.451(3) .
C1 N1 1.348(7) .
C1 C2 1.389(8) .
C1 H1 0.9500 .
C2 C3 1.384(10) .
C2 H2 0.9500 .
C3 C4 1.375(9) .
C3 H3 0.9500 .
C4 C5 1.388(8) .
C4 H4 0.9500 .
C5 N1 1.364(7) .
C5 C6 1.479(8) .
C6 N2 1.354(7) .
C6 C7 1.385(8) .
C7 C8 1.374(9) .
C7 H7 0.9500 .
C8 C9 1.392(8) .
C8 H8 0.9500 .
C9 C10 1.388(7) .
C9 C11 1.501(8) .
C10 N2 1.349(7) .
C10 H10 0.9500 .
C11 C12 1.522(8) .
C11 H11A 0.9900 .
C11 H11B 0.9900 .
C12 C13 1.533(9) .
C12 H12A 0.9900 .
C12 H12B 0.9900 .
C13 C14 1.475(9) .
C13 H13A 0.9900 .
C13 H13B 0.9900 .
C14 Br1 1.962(6) .
C14 H14A 0.9900 .
C14 H14B 0.9900 .
C21 O21 1.155(6) .
C31 O31 1.150(7) .
C41 O41 1.137(17) .
C51 O51 1.06(3) .
